data_7246179
loop_
_publ_author_name
'Bano, Kulsum'
'Sharma, Jyoti'
'Jain, Archana'
'Tsurugi, Hayato'
'Panda, Tarun K.'

_publ_section_title
;
 A binuclear aluminium complex as a single competent catalyst for
 efficient synthesis of urea, biuret, isourea, isothiourea,
 phosphorylguanidine, and quinazolinones
;
_journal_issue 5
_journal_name_full 'RSC Advances'
_journal_page_first 3020
_journal_page_last 3032
_journal_paper_doi 10.1039/D2RA07714K
_journal_volume 13
_journal_year 2023
_chemical_formula_moiety 'C23 H37 Al2 N2 O P Se '
_chemical_formula_sum 'C23 H37 Al2 N2 O P Se'
_chemical_formula_weight 521.44
_space_group_crystal_system monoclinic
_space_group_IT_number 14
_space_group_name_Hall '-P 2ybc'
_space_group_name_H-M_alt 'P 1 21/c 1'
_atom_sites_solution_hydrogens geom
_audit_creation_method SHELXL-2016/6
_audit_update_record
;
2022-09-25 deposited with the CCDC.	2022-12-22 downloaded from the CCDC.
;
_cell_angle_alpha 90
_cell_angle_beta 94.638(4)
_cell_angle_gamma 90
_cell_formula_units_Z 4
_cell_length_a 14.1432(5)
_cell_length_b 7.1641(2)
_cell_length_c 27.1954(16)
_cell_measurement_reflns_used 2556
_cell_measurement_temperature 293(2)
_cell_measurement_theta_max 24.6020
_cell_measurement_theta_min 2.8880
_cell_volume 2746.5(2)
_computing_cell_refinement
'CrysAlisPro, Agilent Technologies,Version 1.171.35.19 (release 27-10-2011CrysAlis171 .NET)(compiled Oct 27'
_computing_data_collection
'CrysAlisPro, Agilent Technologies,Version 1.171.35.19 (release 27-10-2011CrysAlis171 .NET)(compiled Oct 27'
_computing_data_reduction
'CrysAlisPro, Agilent Technologies,Version 1.171.35.19 (release 27-10-2011CrysAlis171 .NET)(compiled Oct 27'
_computing_molecular_graphics 'ORTEP III & Olex 2.1'
_computing_publication_material WinGX
_computing_structure_refinement 'SHELXL-2016/6 (Sheldrick, 2016)'
_computing_structure_solution 'SHELXL-2016/6 (Sheldrick, 2016)'
_diffrn_ambient_temperature 293(2)
_diffrn_measured_fraction_theta_full 0.999
_diffrn_measured_fraction_theta_max 0.844
_diffrn_measurement_device_type 'SuperNova, Dual, Cu at zero, Eos'
_diffrn_radiation_type MoK\a
_diffrn_radiation_wavelength 0.71073
_diffrn_reflns_av_R_equivalents 0.0330
_diffrn_reflns_av_unetI/netI 0.0612
_diffrn_reflns_Laue_measured_fraction_full 0.999
_diffrn_reflns_Laue_measured_fraction_max 0.844
_diffrn_reflns_limit_h_max 12
_diffrn_reflns_limit_h_min -19
_diffrn_reflns_limit_k_max 8
_diffrn_reflns_limit_k_min -9
_diffrn_reflns_limit_l_max 36
_diffrn_reflns_limit_l_min -27
_diffrn_reflns_number 11147
_diffrn_reflns_point_group_measured_fraction_full 0.999
_diffrn_reflns_point_group_measured_fraction_max 0.844
_diffrn_reflns_theta_full 25.242
_diffrn_reflns_theta_max 29.178
_diffrn_reflns_theta_min 2.890
_exptl_absorpt_coefficient_mu 1.506
_exptl_absorpt_correction_T_max 1.00000
_exptl_absorpt_correction_T_min 0.72071
_exptl_absorpt_correction_type multi-scan
_exptl_crystal_colour colorless
_exptl_crystal_density_diffrn 1.261
_exptl_crystal_description block
_exptl_crystal_F_000 1088
_exptl_crystal_size_max 0.28
_exptl_crystal_size_mid 0.23
_exptl_crystal_size_min 0.19
_refine_diff_density_max 0.327
_refine_diff_density_min -0.292
_refine_diff_density_rms 0.056
_refine_ls_extinction_method none
_refine_ls_goodness_of_fit_ref 1.028
_refine_ls_hydrogen_treatment constr
_refine_ls_matrix_type full
_refine_ls_number_parameters 276
_refine_ls_number_reflns 6274
_refine_ls_number_restraints 0
_refine_ls_restrained_S_all 1.028
_refine_ls_R_factor_all 0.0919
_refine_ls_R_factor_gt 0.0484
_refine_ls_shift/su_max 0.001
_refine_ls_shift/su_mean 0.000
_refine_ls_structure_factor_coef Fsqd
_refine_ls_weighting_details 'w=1/[\s^2^(Fo^2^)+(0.0385P)^2^+0.3180P] where P=(Fo^2^+2Fc^2^)/3'
_refine_ls_weighting_scheme calc
_refine_ls_wR_factor_gt 0.0925
_refine_ls_wR_factor_ref 0.1094
_reflns_Friedel_coverage 0.000
_reflns_number_gt 4036
_reflns_number_total 6274
_reflns_threshold_expression 'I > 2\s(I)'
_cod_data_source_file d2ra07714k2.cif
_cod_data_source_block 9646
_cod_original_sg_symbol_H-M 'P 21/c'
_cod_original_formula_sum 'C23 H37 Al2 N2 O P Se '
_cod_database_code 7246179
_shelx_shelxl_version_number 2016/6
_shelx_space_group_comment
;
The symmetry employed for this shelxl refinement is uniquely defined
by the following loop, which should always be used as a source of
symmetry information in preference to the above space-group names.
They are only intended as comments.
;

loop_
_space_group_symop_operation_xyz
'x, y, z'
'-x, y+1/2, -z+1/2'
'-x, -y, -z'
'x, -y-1/2, z-1/2'

loop_
_atom_site_label
_atom_site_type_symbol
_atom_site_fract_x
_atom_site_fract_y
_atom_site_fract_z
_atom_site_U_iso_or_equiv
_atom_site_adp_type
_atom_site_occupancy
_atom_site_site_symmetry_order
_atom_site_calc_flag
_atom_site_refinement_flags_posn
_atom_site_refinement_flags_adp
_atom_site_refinement_flags_occupancy
_atom_site_disorder_assembly
_atom_site_disorder_group
Al1 Al 0.22286(6) 0.14402(12) 0.54171(3) 0.0442(2) Uani 1 1 d . . . . .
Al2 Al 0.11655(8) 0.33167(16) 0.33932(4) 0.0687(3) Uani 1 1 d . . . . .
Se1 Se 0.48256(2) 0.45350(4) 0.56605(2) 0.05647(13) Uani 1 1 d . . . . .
P1 P 0.40537(5) 0.26185(10) 0.60667(3) 0.03935(19) Uani 1 1 d . . . . .
O1 O 0.19560(14) 0.1759(3) 0.38793(8) 0.0579(6) Uani 1 1 d . . . . .
N1 N 0.34378(15) 0.1044(3) 0.57382(9) 0.0391(6) Uani 1 1 d . . . . .
N2 N 0.27409(16) 0.0197(3) 0.48081(9) 0.0444(6) Uani 1 1 d . . . . .
C1 C 0.4026(2) -0.0245(4) 0.54641(12) 0.0464(7) Uani 1 1 d . . . . .
H1A H 0.432926 -0.115896 0.568768 0.056 Uiso 1 1 calc R U . . .
H1B H 0.451570 0.044826 0.531323 0.056 Uiso 1 1 calc R U . . .
C2 C 0.3383(2) -0.1217(4) 0.50690(12) 0.0513(8) Uani 1 1 d . . . . .
H2A H 0.376260 -0.182637 0.483460 0.062 Uiso 1 1 calc R U . . .
H2B H 0.300739 -0.216184 0.521893 0.062 Uiso 1 1 calc R U . . .
C3 C 0.2042(2) -0.0804(4) 0.44662(13) 0.0567(9) Uani 1 1 d . . . . .
H3A H 0.166273 -0.162938 0.465330 0.068 Uiso 1 1 calc R U . . .
H3B H 0.237561 -0.156039 0.423994 0.068 Uiso 1 1 calc R U . . .
C4 C 0.1410(2) 0.0550(5) 0.41807(13) 0.0609(9) Uani 1 1 d . . . . .
H4A H 0.094140 -0.012830 0.397014 0.073 Uiso 1 1 calc R U . . .
H4B H 0.107590 0.130374 0.440723 0.073 Uiso 1 1 calc R U . . .
C5 C 0.2690(2) 0.2737(5) 0.41864(12) 0.0574(9) Uani 1 1 d . . . . .
H5A H 0.239240 0.361499 0.439750 0.069 Uiso 1 1 calc R U . . .
H5B H 0.308274 0.344134 0.397662 0.069 Uiso 1 1 calc R U . . .
C6 C 0.3301(2) 0.1429(4) 0.44993(12) 0.0526(8) Uani 1 1 d . . . . .
H6A H 0.366231 0.066111 0.428816 0.063 Uiso 1 1 calc R U . . .
H6B H 0.374753 0.214720 0.471266 0.063 Uiso 1 1 calc R U . . .
C7 C 0.1223(2) -0.0226(5) 0.56042(15) 0.0747(11) Uani 1 1 d . . . . .
H7A H 0.147266 -0.146294 0.565487 0.112 Uiso 1 1 calc R U . . .
H7B H 0.071779 -0.024796 0.534610 0.112 Uiso 1 1 calc R U . . .
H7C H 0.098338 0.021534 0.590357 0.112 Uiso 1 1 calc R U . . .
C8 C 0.1842(3) 0.4027(4) 0.53050(14) 0.0692(10) Uani 1 1 d . . . . .
H8A H 0.165725 0.455566 0.560707 0.104 Uiso 1 1 calc R U . . .
H8B H 0.131642 0.407362 0.505892 0.104 Uiso 1 1 calc R U . . .
H8C H 0.236322 0.472707 0.519365 0.104 Uiso 1 1 calc R U . . .
C9 C 0.4841(2) 0.1365(4) 0.65137(11) 0.0439(7) Uani 1 1 d . . . . .
C10 C 0.4520(3) -0.0188(5) 0.67401(16) 0.0807(13) Uani 1 1 d . . . . .
H10 H 0.390014 -0.058679 0.666325 0.097 Uiso 1 1 calc R U . . .
C11 C 0.5104(3) -0.1187(6) 0.70838(17) 0.0992(15) Uani 1 1 d . . . . .
H11 H 0.487271 -0.222972 0.723875 0.119 Uiso 1 1 calc R U . . .
C12 C 0.6015(3) -0.0622(6) 0.71903(16) 0.0879(13) Uani 1 1 d . . . . .
H12 H 0.641278 -0.127733 0.741806 0.105 Uiso 1 1 calc R U . . .
C13 C 0.6335(3) 0.0887(7) 0.69648(18) 0.1076(17) Uani 1 1 d . . . . .
H13 H 0.695993 0.126516 0.703697 0.129 Uiso 1 1 calc R U . . .
C14 C 0.5758(2) 0.1889(6) 0.66281(15) 0.0772(12) Uani 1 1 d . . . . .
H14 H 0.599730 0.293415 0.647759 0.093 Uiso 1 1 calc R U . . .
C15 C 0.31578(19) 0.3692(4) 0.64111(11) 0.0417(7) Uani 1 1 d . . . . .
C16 C 0.2483(2) 0.2632(5) 0.66177(11) 0.0525(8) Uani 1 1 d . . . . .
H16 H 0.249487 0.134001 0.658481 0.063 Uiso 1 1 calc R U . . .
C17 C 0.1787(2) 0.3452(5) 0.68732(13) 0.0635(9) Uani 1 1 d . . . . .
H17 H 0.132844 0.271621 0.700550 0.076 Uiso 1 1 calc R U . . .
C18 C 0.1773(3) 0.5343(6) 0.69310(14) 0.0699(11) Uani 1 1 d . . . . .
H18 H 0.131231 0.589759 0.710822 0.084 Uiso 1 1 calc R U . . .
C19 C 0.2435(3) 0.6416(5) 0.67282(15) 0.0767(12) Uani 1 1 d . . . . .
H19 H 0.242014 0.770601 0.676377 0.092 Uiso 1 1 calc R U . . .
C20 C 0.3127(2) 0.5603(5) 0.64712(14) 0.0625(9) Uani 1 1 d . . . . .
H20 H 0.357747 0.635023 0.633660 0.075 Uiso 1 1 calc R U . . .
C21 C 0.2115(3) 0.4609(6) 0.30319(18) 0.1073(16) Uani 1 1 d . . . . .
H21A H 0.256434 0.372007 0.292648 0.161 Uiso 1 1 calc R U . . .
H21B H 0.243888 0.551782 0.324336 0.161 Uiso 1 1 calc R U . . .
H21C H 0.180665 0.522331 0.274893 0.161 Uiso 1 1 calc R U . . .
C22 C 0.0405(2) 0.1373(5) 0.30451(13) 0.0761(11) Uani 1 1 d . . . . .
H22A H 0.013307 0.185524 0.273590 0.114 Uiso 1 1 calc R U . . .
H22B H -0.009341 0.098870 0.324252 0.114 Uiso 1 1 calc R U . . .
H22C H 0.080108 0.032225 0.298605 0.114 Uiso 1 1 calc R U . . .
C23 C 0.0519(3) 0.4963(6) 0.38395(18) 0.1094(17) Uani 1 1 d . . . . .
H23A H 0.024030 0.599644 0.365599 0.164 Uiso 1 1 calc R U . . .
H23B H 0.097097 0.541929 0.409381 0.164 Uiso 1 1 calc R U . . .
H23C H 0.003226 0.427480 0.398631 0.164 Uiso 1 1 calc R U . . .

loop_
_atom_site_aniso_label
_atom_site_aniso_U_11
_atom_site_aniso_U_22
_atom_site_aniso_U_33
_atom_site_aniso_U_23
_atom_site_aniso_U_13
_atom_site_aniso_U_12
Al1 0.0357(5) 0.0476(5) 0.0491(6) -0.0012(5) 0.0025(4) 0.0004(4)
Al2 0.0601(7) 0.0793(8) 0.0635(7) -0.0036(6) -0.0149(6) -0.0024(6)
Se1 0.0572(2) 0.0483(2) 0.0658(3) 0.01074(17) 0.01676(17) -0.00725(16)
P1 0.0383(4) 0.0376(4) 0.0422(5) 0.0028(4) 0.0032(3) -0.0031(3)
O1 0.0439(12) 0.0745(15) 0.0535(14) 0.0023(12) -0.0066(11) -0.0143(11)
N1 0.0354(12) 0.0376(13) 0.0443(15) -0.0045(11) 0.0032(11) -0.0005(10)
N2 0.0383(13) 0.0464(14) 0.0483(16) -0.0043(12) 0.0027(12) -0.0068(11)
C1 0.0421(16) 0.0427(17) 0.054(2) -0.0027(15) -0.0007(15) 0.0065(14)
C2 0.0519(18) 0.0441(17) 0.058(2) -0.0065(16) 0.0021(16) 0.0049(15)
C3 0.0539(19) 0.055(2) 0.060(2) -0.0077(17) -0.0018(17) -0.0136(16)
C4 0.0445(18) 0.071(2) 0.066(2) -0.0066(19) -0.0023(17) -0.0170(18)
C5 0.0447(17) 0.067(2) 0.059(2) 0.0060(18) -0.0027(16) -0.0157(17)
C6 0.0394(16) 0.065(2) 0.053(2) -0.0016(17) 0.0008(15) -0.0104(16)
C7 0.0462(19) 0.104(3) 0.075(3) -0.003(2) 0.0129(19) -0.018(2)
C8 0.072(2) 0.067(2) 0.067(2) -0.0081(19) -0.007(2) 0.022(2)
C9 0.0424(16) 0.0455(17) 0.0426(18) -0.0008(15) -0.0031(14) 0.0005(14)
C10 0.069(2) 0.071(2) 0.097(3) 0.035(2) -0.026(2) -0.016(2)
C11 0.102(3) 0.081(3) 0.108(4) 0.042(3) -0.025(3) -0.007(3)
C12 0.081(3) 0.101(3) 0.076(3) 0.017(3) -0.029(2) 0.021(3)
C13 0.062(3) 0.147(4) 0.107(4) 0.047(4) -0.030(3) -0.013(3)
C14 0.055(2) 0.089(3) 0.085(3) 0.024(2) -0.013(2) -0.013(2)
C15 0.0417(16) 0.0438(17) 0.0394(17) 0.0010(14) 0.0016(13) -0.0014(14)
C16 0.0562(19) 0.0527(19) 0.050(2) 0.0004(17) 0.0101(16) 0.0001(16)
C17 0.050(2) 0.081(3) 0.060(2) 0.002(2) 0.0117(17) -0.0032(19)
C18 0.058(2) 0.086(3) 0.066(3) -0.013(2) 0.0129(19) 0.017(2)
C19 0.080(3) 0.055(2) 0.098(3) -0.012(2) 0.027(2) 0.009(2)
C20 0.064(2) 0.051(2) 0.075(3) -0.0017(19) 0.0195(19) -0.0004(18)
C21 0.106(4) 0.115(4) 0.098(4) 0.028(3) -0.018(3) -0.029(3)
C22 0.063(2) 0.102(3) 0.061(2) -0.012(2) -0.007(2) -0.001(2)
C23 0.089(3) 0.112(3) 0.120(4) -0.042(3) -0.035(3) 0.023(3)

loop_
_atom_type_symbol
_atom_type_description
_atom_type_scat_dispersion_real
_atom_type_scat_dispersion_imag
_atom_type_scat_source
Al Al 0.0645 0.0514 'International Tables Vol C Tables 4.2.6.8 and 6.1.1.4'
Se Se -0.0929 2.2259 'International Tables Vol C Tables 4.2.6.8 and 6.1.1.4'
P P 0.1023 0.0942 'International Tables Vol C Tables 4.2.6.8 and 6.1.1.4'
O O 0.0106 0.0060 'International Tables Vol C Tables 4.2.6.8 and 6.1.1.4'
N N 0.0061 0.0033 'International Tables Vol C Tables 4.2.6.8 and 6.1.1.4'
C C 0.0033 0.0016 'International Tables Vol C Tables 4.2.6.8 and 6.1.1.4'
H H 0.0000 0.0000 'International Tables Vol C Tables 4.2.6.8 and 6.1.1.4'

loop_
_geom_angle_atom_site_label_1
_geom_angle_atom_site_label_2
_geom_angle_atom_site_label_3
_geom_angle
_geom_angle_site_symmetry_1
_geom_angle_site_symmetry_3
_geom_angle_publ_flag
N1 Al1 C8 116.72(14) . . ?
N1 Al1 C7 116.17(14) . . ?
C8 Al1 C7 114.86(17) . . ?
N1 Al1 N2 86.68(10) . . ?
C8 Al1 N2 113.40(14) . . ?
C7 Al1 N2 104.80(14) . . ?
C22 Al2 C21 117.78(19) . . ?
C22 Al2 C23 117.38(18) . . ?
C21 Al2 C23 113.4(2) . . ?
C22 Al2 O1 100.30(14) . . ?
C21 Al2 O1 103.06(15) . . ?
C23 Al2 O1 100.89(16) . . ?
N1 P1 C15 102.17(12) . . ?
N1 P1 C9 107.05(13) . . ?
C15 P1 C9 106.30(14) . . ?
N1 P1 Se1 115.72(9) . . ?
C15 P1 Se1 114.00(10) . . ?
C9 P1 Se1 110.80(10) . . ?
C4 O1 C5 110.4(2) . . ?
C4 O1 Al2 114.20(17) . . ?
C5 O1 Al2 116.39(18) . . ?
C1 N1 P1 113.97(17) . . ?
C1 N1 Al1 112.76(18) . . ?
P1 N1 Al1 124.84(13) . . ?
C3 N2 C6 106.9(2) . . ?
C3 N2 C2 108.4(2) . . ?
C6 N2 C2 109.7(2) . . ?
C3 N2 Al1 116.88(19) . . ?
C6 N2 Al1 115.72(18) . . ?
C2 N2 Al1 98.65(18) . . ?
N1 C1 C2 108.2(2) . . ?
N1 C1 H1A 110.1 . . ?
C2 C1 H1A 110.1 . . ?
N1 C1 H1B 110.1 . . ?
C2 C1 H1B 110.1 . . ?
H1A C1 H1B 108.4 . . ?
N2 C2 C1 109.2(2) . . ?
N2 C2 H2A 109.8 . . ?
C1 C2 H2A 109.8 . . ?
N2 C2 H2B 109.8 . . ?
C1 C2 H2B 109.8 . . ?
H2A C2 H2B 108.3 . . ?
N2 C3 C4 110.6(3) . . ?
N2 C3 H3A 109.5 . . ?
C4 C3 H3A 109.5 . . ?
N2 C3 H3B 109.5 . . ?
C4 C3 H3B 109.5 . . ?
H3A C3 H3B 108.1 . . ?
O1 C4 C3 110.8(2) . . ?
O1 C4 H4A 109.5 . . ?
C3 C4 H4A 109.5 . . ?
O1 C4 H4B 109.5 . . ?
C3 C4 H4B 109.5 . . ?
H4A C4 H4B 108.1 . . ?
O1 C5 C6 112.2(3) . . ?
O1 C5 H5A 109.2 . . ?
C6 C5 H5A 109.2 . . ?
O1 C5 H5B 109.2 . . ?
C6 C5 H5B 109.2 . . ?
H5A C5 H5B 107.9 . . ?
N2 C6 C5 112.5(2) . . ?
N2 C6 H6A 109.1 . . ?
C5 C6 H6A 109.1 . . ?
N2 C6 H6B 109.1 . . ?
C5 C6 H6B 109.1 . . ?
H6A C6 H6B 107.8 . . ?
Al1 C7 H7A 109.5 . . ?
Al1 C7 H7B 109.5 . . ?
H7A C7 H7B 109.5 . . ?
Al1 C7 H7C 109.5 . . ?
H7A C7 H7C 109.5 . . ?
H7B C7 H7C 109.5 . . ?
Al1 C8 H8A 109.5 . . ?
Al1 C8 H8B 109.5 . . ?
H8A C8 H8B 109.5 . . ?
Al1 C8 H8C 109.5 . . ?
H8A C8 H8C 109.5 . . ?
H8B C8 H8C 109.5 . . ?
C14 C9 C10 117.8(3) . . ?
C14 C9 P1 122.5(3) . . ?
C10 C9 P1 119.7(2) . . ?
C9 C10 C11 121.3(4) . . ?
C9 C10 H10 119.3 . . ?
C11 C10 H10 119.3 . . ?
C12 C11 C10 119.3(4) . . ?
C12 C11 H11 120.3 . . ?
C10 C11 H11 120.3 . . ?
C13 C12 C11 119.5(4) . . ?
C13 C12 H12 120.2 . . ?
C11 C12 H12 120.2 . . ?
C12 C13 C14 121.4(4) . . ?
C12 C13 H13 119.3 . . ?
C14 C13 H13 119.3 . . ?
C9 C14 C13 120.6(4) . . ?
C9 C14 H14 119.7 . . ?
C13 C14 H14 119.7 . . ?
C16 C15 C20 118.0(3) . . ?
C16 C15 P1 121.0(2) . . ?
C20 C15 P1 120.9(2) . . ?
C15 C16 C17 121.1(3) . . ?
C15 C16 H16 119.4 . . ?
C17 C16 H16 119.4 . . ?
C18 C17 C16 119.9(3) . . ?
C18 C17 H17 120.1 . . ?
C16 C17 H17 120.1 . . ?
C19 C18 C17 119.8(3) . . ?
C19 C18 H18 120.1 . . ?
C17 C18 H18 120.1 . . ?
C18 C19 C20 120.5(3) . . ?
C18 C19 H19 119.8 . . ?
C20 C19 H19 119.8 . . ?
C19 C20 C15 120.7(3) . . ?
C19 C20 H20 119.6 . . ?
C15 C20 H20 119.6 . . ?
Al2 C21 H21A 109.5 . . ?
Al2 C21 H21B 109.5 . . ?
H21A C21 H21B 109.5 . . ?
Al2 C21 H21C 109.5 . . ?
H21A C21 H21C 109.5 . . ?
H21B C21 H21C 109.5 . . ?
Al2 C22 H22A 109.5 . . ?
Al2 C22 H22B 109.5 . . ?
H22A C22 H22B 109.5 . . ?
Al2 C22 H22C 109.5 . . ?
H22A C22 H22C 109.5 . . ?
H22B C22 H22C 109.5 . . ?
Al2 C23 H23A 109.5 . . ?
Al2 C23 H23B 109.5 . . ?
H23A C23 H23B 109.5 . . ?
Al2 C23 H23C 109.5 . . ?
H23A C23 H23C 109.5 . . ?
H23B C23 H23C 109.5 . . ?

loop_
_geom_bond_atom_site_label_1
_geom_bond_atom_site_label_2
_geom_bond_distance
_geom_bond_site_symmetry_2
_geom_bond_publ_flag
Al1 N1 1.878(2) . ?
Al1 C8 1.949(3) . ?
Al1 C7 1.956(3) . ?
Al1 N2 2.063(3) . ?
Al2 C22 1.956(4) . ?
Al2 C21 1.959(5) . ?
Al2 C23 1.969(4) . ?
Al2 O1 2.001(2) . ?
Se1 P1 2.1195(8) . ?
P1 N1 1.644(2) . ?
P1 C15 1.807(3) . ?
P1 C9 1.818(3) . ?
O1 C4 1.457(4) . ?
O1 C5 1.458(3) . ?
N1 C1 1.483(3) . ?
N2 C3 1.485(4) . ?
N2 C6 1.490(4) . ?
N2 C2 1.500(4) . ?
C1 C2 1.520(4) . ?
C1 H1A 0.9700 . ?
C1 H1B 0.9700 . ?
C2 H2A 0.9700 . ?
C2 H2B 0.9700 . ?
C3 C4 1.494(4) . ?
C3 H3A 0.9700 . ?
C3 H3B 0.9700 . ?
C4 H4A 0.9700 . ?
C4 H4B 0.9700 . ?
C5 C6 1.494(4) . ?
C5 H5A 0.9700 . ?
C5 H5B 0.9700 . ?
C6 H6A 0.9700 . ?
C6 H6B 0.9700 . ?
C7 H7A 0.9600 . ?
C7 H7B 0.9600 . ?
C7 H7C 0.9600 . ?
C8 H8A 0.9600 . ?
C8 H8B 0.9600 . ?
C8 H8C 0.9600 . ?
C9 C14 1.362(4) . ?
C9 C10 1.367(4) . ?
C10 C11 1.394(5) . ?
C10 H10 0.9300 . ?
C11 C12 1.359(6) . ?
C11 H11 0.9300 . ?
C12 C13 1.339(6) . ?
C12 H12 0.9300 . ?
C13 C14 1.378(5) . ?
C13 H13 0.9300 . ?
C14 H14 0.9300 . ?
C15 C16 1.375(4) . ?
C15 C20 1.380(4) . ?
C16 C17 1.381(4) . ?
C16 H16 0.9300 . ?
C17 C18 1.364(5) . ?
C17 H17 0.9300 . ?
C18 C19 1.363(5) . ?
C18 H18 0.9300 . ?
C19 C20 1.376(4) . ?
C19 H19 0.9300 . ?
C20 H20 0.9300 . ?
C21 H21A 0.9600 . ?
C21 H21B 0.9600 . ?
C21 H21C 0.9600 . ?
C22 H22A 0.9600 . ?
C22 H22B 0.9600 . ?
C22 H22C 0.9600 . ?
C23 H23A 0.9600 . ?
C23 H23B 0.9600 . ?
C23 H23C 0.9600 . ?

loop_
_geom_hbond_atom_site_label_D
_geom_hbond_atom_site_label_H
_geom_hbond_atom_site_label_A
_geom_hbond_distance_DH
_geom_hbond_distance_HA
_geom_hbond_distance_DA
_geom_hbond_angle_DHA
_geom_hbond_site_symmetry_A
C20 H20 Se1 0.93 2.95 3.475(3) 117.1 .
C1 H1A Se1 0.97 3.17 3.931(3) 137.0 1_545
C1 H1B Se1 0.97 3.10 3.632(3) 116.3 .
C2 H2A Se1 0.97 3.16 4.101(3) 163.4 3_656
C14 H14 Se1 0.93 2.90 3.420(4) 116.8 .
C1 H1A Se1 0.97 3.17 3.931(3) 137.0 1_545
C1 H1B Se1 0.97 3.10 3.632(3) 116.3 .
C2 H2A Se1 0.97 3.16 4.101(3) 163.4 3_656
C14 H14 Se1 0.93 2.90 3.420(4) 116.8 .
C20 H20 Se1 0.93 2.95 3.475(3) 117.1 .

loop_
_geom_torsion_atom_site_label_1
_geom_torsion_atom_site_label_2
_geom_torsion_atom_site_label_3
_geom_torsion_atom_site_label_4
_geom_torsion
_geom_torsion_site_symmetry_1
_geom_torsion_site_symmetry_2
_geom_torsion_site_symmetry_3
_geom_torsion_site_symmetry_4
_geom_torsion_publ_flag
C15 P1 N1 C1 -172.1(2) . . . . ?
C9 P1 N1 C1 -60.6(2) . . . . ?
Se1 P1 N1 C1 63.4(2) . . . . ?
C15 P1 N1 Al1 42.23(19) . . . . ?
C9 P1 N1 Al1 153.73(16) . . . . ?
Se1 P1 N1 Al1 -82.22(15) . . . . ?
C8 Al1 N1 C1 -127.4(2) . . . . ?
C7 Al1 N1 C1 92.0(2) . . . . ?
N2 Al1 N1 C1 -12.83(19) . . . . ?
C8 Al1 N1 P1 18.6(2) . . . . ?
C7 Al1 N1 P1 -121.96(19) . . . . ?
N2 Al1 N1 P1 133.16(16) . . . . ?
P1 N1 C1 C2 -163.5(2) . . . . ?
Al1 N1 C1 C2 -13.7(3) . . . . ?
C3 N2 C2 C1 -173.3(2) . . . . ?
C6 N2 C2 C1 70.3(3) . . . . ?
Al1 N2 C2 C1 -51.1(2) . . . . ?
N1 C1 C2 N2 45.5(3) . . . . ?
C6 N2 C3 C4 -59.4(3) . . . . ?
C2 N2 C3 C4 -177.6(3) . . . . ?
Al1 N2 C3 C4 72.1(3) . . . . ?
C5 O1 C4 C3 -56.9(3) . . . . ?
Al2 O1 C4 C3 169.7(2) . . . . ?
N2 C3 C4 O1 61.6(3) . . . . ?
C4 O1 C5 C6 53.5(3) . . . . ?
Al2 O1 C5 C6 -174.2(2) . . . . ?
C3 N2 C6 C5 56.3(3) . . . . ?
C2 N2 C6 C5 173.7(3) . . . . ?
Al1 N2 C6 C5 -75.8(3) . . . . ?
O1 C5 C6 N2 -54.8(4) . . . . ?
N1 P1 C9 C14 139.0(3) . . . . ?
C15 P1 C9 C14 -112.4(3) . . . . ?
Se1 P1 C9 C14 12.0(3) . . . . ?
N1 P1 C9 C10 -39.6(3) . . . . ?
C15 P1 C9 C10 69.0(3) . . . . ?
Se1 P1 C9 C10 -166.6(3) . . . . ?
C14 C9 C10 C11 1.2(6) . . . . ?
P1 C9 C10 C11 179.9(3) . . . . ?
C9 C10 C11 C12 -1.0(7) . . . . ?
C10 C11 C12 C13 0.2(8) . . . . ?
C11 C12 C13 C14 0.4(8) . . . . ?
C10 C9 C14 C13 -0.6(6) . . . . ?
P1 C9 C14 C13 -179.2(3) . . . . ?
C12 C13 C14 C9 -0.2(7) . . . . ?
N1 P1 C15 C16 42.2(3) . . . . ?
C9 P1 C15 C16 -69.9(3) . . . . ?
Se1 P1 C15 C16 167.8(2) . . . . ?
N1 P1 C15 C20 -137.3(3) . . . . ?
C9 P1 C15 C20 110.7(3) . . . . ?
Se1 P1 C15 C20 -11.7(3) . . . . ?
C20 C15 C16 C17 0.7(5) . . . . ?
P1 C15 C16 C17 -178.8(2) . . . . ?
C15 C16 C17 C18 -1.2(5) . . . . ?
C16 C17 C18 C19 1.2(6) . . . . ?
C17 C18 C19 C20 -0.9(6) . . . . ?
C18 C19 C20 C15 0.5(6) . . . . ?
C16 C15 C20 C19 -0.4(5) . . . . ?
P1 C15 C20 C19 179.1(3) . . . . ?
